data_1505542
loop_
_publ_author_name
'Perl, Nicholas R.'
'Leighton, James L.'

_publ_section_title
;
 Enantioselective imidazole-directed allylation of aldimines and
 ketimines.
;
_journal_issue 18
_journal_name_full 'Organic letters'
_journal_page_first 3699
_journal_page_last 3701
_journal_paper_doi 10.1021/ol701723w
_journal_volume 9
_journal_year 2007
_chemical_formula_sum 'C17 H22 Br N3 O3 S'
_chemical_formula_weight 428.35
_chemical_name_systematic
; 
 ? 
;
_space_group_IT_number 4
_symmetry_cell_setting monoclinic
_symmetry_space_group_name_Hall 'P 2yb'
_symmetry_space_group_name_H-M 'P 1 21 1'
_atom_sites_solution_hydrogens geom
_atom_sites_solution_primary direct
_atom_sites_solution_secondary difmap
_audit_creation_method SHELXL-97
_cell_angle_alpha 90.00
_cell_angle_beta 101.294(2)
_cell_angle_gamma 90.00
_cell_formula_units_Z 4
_cell_length_a 9.5653(14)
_cell_length_b 18.264(2)
_cell_length_c 11.4924(16)
_cell_measurement_reflns_used 3903
_cell_measurement_temperature 243(2)
_cell_measurement_theta_max 24.62
_cell_measurement_theta_min 2.44
_cell_volume 1968.9(5)
_computing_cell_refinement 'Bruker SMART'
_computing_data_collection 'Bruker SMART'
_computing_data_reduction 'Bruker SAINT'
_computing_molecular_graphics 'Bruker SHELXTL'
_computing_publication_material 'Bruker SHELXTL'
_computing_structure_refinement 'SHELXL-97 (Sheldrick, 1997)'
_computing_structure_solution 'SHELXS-97 (Sheldrick, 1990)'
_diffrn_ambient_temperature 243(2)
_diffrn_measured_fraction_theta_full 0.926
_diffrn_measured_fraction_theta_max 0.926
_diffrn_measurement_device_type 'CCD area detector'
_diffrn_measurement_method 'phi and omega scans'
_diffrn_radiation_monochromator graphite
_diffrn_radiation_source 'fine-focus sealed tube'
_diffrn_radiation_type MoK\a
_diffrn_radiation_wavelength 0.71073
_diffrn_reflns_av_R_equivalents 0.0327
_diffrn_reflns_av_sigmaI/netI 0.0469
_diffrn_reflns_limit_h_max 12
_diffrn_reflns_limit_h_min -12
_diffrn_reflns_limit_k_max 24
_diffrn_reflns_limit_k_min -8
_diffrn_reflns_limit_l_max 15
_diffrn_reflns_limit_l_min -15
_diffrn_reflns_number 13758
_diffrn_reflns_theta_full 28.39
_diffrn_reflns_theta_max 28.39
_diffrn_reflns_theta_min 1.81
_exptl_absorpt_coefficient_mu 2.214
_exptl_absorpt_correction_T_max 0.8786
_exptl_absorpt_correction_T_min 0.4040
_exptl_absorpt_correction_type empirical
_exptl_absorpt_process_details SADABS
_exptl_crystal_colour COLORLESS
_exptl_crystal_density_diffrn 1.445
_exptl_crystal_density_method 'not measured'
_exptl_crystal_description NEEDLE
_exptl_crystal_F_000 880
_exptl_crystal_size_max 0.50
_exptl_crystal_size_mid 0.10
_exptl_crystal_size_min 0.06
_refine_diff_density_max 0.474
_refine_diff_density_min -0.425
_refine_diff_density_rms 0.057
_refine_ls_abs_structure_details 'Flack H D (1983), Acta Cryst. A39, 876-881'
_refine_ls_abs_structure_Flack 0.000(12)
_refine_ls_extinction_method none
_refine_ls_goodness_of_fit_ref 1.021
_refine_ls_hydrogen_treatment mixed
_refine_ls_matrix_type full
_refine_ls_number_parameters 470
_refine_ls_number_reflns 5730
_refine_ls_number_restraints 3
_refine_ls_restrained_S_all 1.020
_refine_ls_R_factor_all 0.0861
_refine_ls_R_factor_gt 0.0404
_refine_ls_shift/su_max 0.463
_refine_ls_shift/su_mean 0.001
_refine_ls_structure_factor_coef Fsqd
_refine_ls_weighting_details 'calc w=1/[\s^2^(Fo^2^)+(0.0660P)^2^+0.0000P] where P=(Fo^2^+2Fc^2^)/3'
_refine_ls_weighting_scheme calc
_refine_ls_wR_factor_gt 0.0984
_refine_ls_wR_factor_ref 0.1182
_reflns_number_gt 3652
_reflns_number_total 5730
_reflns_threshold_expression >2sigma(I)
_cod_data_source_file ol701723w-file004.cif
_cod_data_source_block nps10
_cod_depositor_comments
;
The following automatic conversions were performed:

'_symmetry_cell_setting' value 'Monoclinic' changed to 'monoclinic'
according to /home/saulius/struct/CIF-dictionaries/cif_core.dic
dictionary named 'cif_core.dic' version 2.4.1 from
2010-06-29.

'_exptl_absorpt_correction_type' value 'EMPIRICAL'
changed to 'empirical' according to
/home/saulius/struct/CIF-dictionaries/cif_core.dic dictionary named
'cif_core.dic' version 2.4.1 from 2010-06-29.

Automatic conversion script
Id: cif_fix_values 1715 2011-07-08 13:25:40Z adriana 
;
_cod_original_sg_symbol_H-M P2(1)
_cod_database_code 1505542

loop_
_symmetry_equiv_pos_as_xyz
'x, y, z'
'-x, y+1/2, -z'

loop_
_atom_site_label
_atom_site_type_symbol
_atom_site_fract_x
_atom_site_fract_y
_atom_site_fract_z
_atom_site_U_iso_or_equiv
_atom_site_adp_type
_atom_site_occupancy
_atom_site_symmetry_multiplicity
_atom_site_calc_flag
_atom_site_refinement_flags
Br2 Br 0.72794(8) 0.11049(5) 0.82259(7) 0.0907(3) Uani 1 1 d .
S2 S 1.24961(16) 0.01765(8) 0.57704(12) 0.0381(4) Uani 1 1 d .
O4 O 1.1965(5) -0.0357(2) 0.4875(3) 0.0524(11) Uani 1 1 d .
O5 O 1.2933(5) 0.0846(2) 0.5258(3) 0.0528(12) Uani 1 1 d .
O6 O 1.3559(5) -0.0113(2) 0.6723(4) 0.0512(11) Uani 1 1 d .
C51 C 0.8812(7) 0.0841(4) 0.7488(6) 0.0583(19) Uani 1 1 d .
C52 C 0.9046(7) 0.1216(5) 0.6524(6) 0.073(2) Uani 1 1 d .
H52A H 0.8449 0.1609 0.6221 0.087 Uiso 1 1 calc R
C53 C 1.0172(7) 0.1017(4) 0.5987(5) 0.0553(17) Uani 1 1 d .
H53A H 1.0346 0.1278 0.5324 0.066 Uiso 1 1 calc R
C54 C 1.1028(6) 0.0439(3) 0.6430(5) 0.0395(14) Uani 1 1 d .
C55 C 1.0800(7) 0.0067(3) 0.7412(5) 0.0491(16) Uani 1 1 d .
H55A H 1.1403 -0.0321 0.7727 0.059 Uiso 1 1 calc R
C56 C 0.9668(7) 0.0268(4) 0.7935(6) 0.0558(18) Uani 1 1 d .
H56A H 0.9490 0.0010 0.8598 0.067 Uiso 1 1 calc R
Br1 Br 0.73840(8) -0.23597(5) 1.30892(8) 0.0885(3) Uani 1 1 d .
S1 S 1.26463(17) -0.14033(8) 1.07150(13) 0.0427(4) Uani 1 1 d .
O1 O 1.3084(5) -0.2052(2) 1.0158(4) 0.0609(13) Uani 1 1 d .
O2 O 1.3712(5) -0.1128(3) 1.1690(4) 0.0582(13) Uani 1 1 d .
O3 O 1.2141(5) -0.0826(3) 0.9853(4) 0.0653(13) Uani 1 1 d .
C41 C 0.8937(7) -0.2085(4) 1.2369(6) 0.0533(18) Uani 1 1 d .
C42 C 0.9234(7) -0.2480(4) 1.1423(6) 0.0615(19) Uani 1 1 d .
H42A H 0.8664 -0.2883 1.1123 0.074 Uiso 1 1 calc R
C43 C 1.0364(6) -0.2280(4) 1.0924(5) 0.0553(17) Uani 1 1 d .
H43A H 1.0579 -0.2551 1.0286 0.066 Uiso 1 1 calc R
C44 C 1.1190(6) -0.1683(3) 1.1350(5) 0.0366(14) Uani 1 1 d .
C45 C 1.0877(6) -0.1293(3) 1.2307(5) 0.0433(15) Uani 1 1 d .
H45A H 1.1446 -0.0889 1.2604 0.052 Uiso 1 1 calc R
C46 C 0.9758(7) -0.1485(4) 1.2827(5) 0.0487(16) Uani 1 1 d .
H46A H 0.9551 -0.1220 1.3473 0.058 Uiso 1 1 calc R
N4 N 1.3813(6) 0.0516(3) 0.0183(5) 0.0456(13) Uani 1 1 d .
H4 H 1.351(6) 0.008(3) 0.017(5) 0.055 Uiso 1 1 d .
N5 N 1.4797(5) 0.1541(3) 0.0994(4) 0.0423(12) Uani 1 1 d .
N6 N 1.3765(5) 0.1089(3) 0.3140(4) 0.0450(12) Uani 1 1 d D
H5 H 1.439(5) 0.147(3) 0.337(5) 0.054 Uiso 1 1 d D
H6 H 1.367(6) 0.091(3) 0.387(4) 0.054 Uiso 1 1 d D
C21 C 1.4329(6) 0.0869(3) 0.1195(5) 0.0393(14) Uani 1 1 d .
C22 C 1.3993(6) 0.0948(4) -0.0725(6) 0.0539(18) Uani 1 1 d .
H22A H 1.3762 0.0833 -0.1537 0.065 Uiso 1 1 calc R
C23 C 1.4582(6) 0.1590(4) -0.0230(5) 0.0473(16) Uani 1 1 d .
H23A H 1.4804 0.1999 -0.0657 0.057 Uiso 1 1 calc R
C24 C 1.4359(6) 0.0546(3) 0.2388(5) 0.0391(12) Uani 1 1 d .
H24A H 1.3752 0.0102 0.2296 0.047 Uiso 1 1 calc R
C25 C 1.2308(6) 0.1377(3) 0.2605(5) 0.0507(15) Uani 1 1 d .
H25A H 1.1987 0.1708 0.3170 0.061 Uiso 1 1 calc R
H25B H 1.2361 0.1658 0.1888 0.061 Uiso 1 1 calc R
C26 C 1.1264(7) 0.0783(4) 0.2298(6) 0.0567(17) Uani 1 1 d .
H26A H 1.1110 0.0468 0.2907 0.068 Uiso 1 1 calc R
C27 C 1.0535(8) 0.0665(5) 0.1220(7) 0.077(2) Uani 1 1 d .
H27A H 1.0667 0.0971 0.0593 0.093 Uiso 1 1 calc R
H27B H 0.9881 0.0276 0.1077 0.093 Uiso 1 1 calc R
C28 C 1.5857(7) 0.0339(4) 0.3048(6) 0.0558(17) Uani 1 1 d .
H28A H 1.6380 0.0791 0.3341 0.067 Uiso 1 1 calc R
C29 C 1.5792(8) -0.0149(5) 0.4082(8) 0.080(2) Uani 1 1 d .
H29A H 1.5338 -0.0601 0.3885 0.097 Uiso 1 1 calc R
C30 C 1.6224(10) -0.0055(8) 0.5113(8) 0.143(5) Uani 1 1 d .
H30A H 1.6691 0.0384 0.5382 0.171 Uiso 1 1 calc R
H30B H 1.6097 -0.0420 0.5660 0.171 Uiso 1 1 calc R
C31 C 1.6697(7) -0.0071(4) 0.2235(7) 0.075(2) Uani 1 1 d .
H31A H 1.7641 -0.0189 0.2677 0.112 Uiso 1 1 calc R
H31B H 1.6780 0.0238 0.1564 0.112 Uiso 1 1 calc R
H31C H 1.6200 -0.0519 0.1951 0.112 Uiso 1 1 calc R
N1 N 1.3370(6) -0.1761(3) 0.4978(4) 0.0502(14) Uani 1 1 d .
H1 H 1.290(6) -0.132(4) 0.491(5) 0.060 Uiso 1 1 d .
N2 N 1.4382(6) -0.2742(3) 0.5880(4) 0.0467(13) Uani 1 1 d .
N3 N 1.4190(6) -0.2051(3) 0.8126(5) 0.0496(13) Uani 1 1 d D
H2 H 1.386(6) -0.194(3) 0.891(4) 0.060 Uiso 1 1 d D
H3 H 1.458(6) -0.258(3) 0.819(5) 0.060 Uiso 1 1 d D
C1 C 1.3633(6) -0.2152(3) 0.5980(5) 0.0426(14) Uani 1 1 d .
C2 C 1.3959(6) -0.2144(4) 0.4161(5) 0.0457(16) Uani 1 1 d .
H2C H 1.3930 -0.2018 0.3364 0.055 Uiso 1 1 calc R
C3 C 1.4587(7) -0.2737(4) 0.4740(5) 0.0478(17) Uani 1 1 d .
H3C H 1.5092 -0.3095 0.4405 0.057 Uiso 1 1 calc R
C4 C 1.3087(6) -0.1909(3) 0.7075(5) 0.0517(15) Uani 1 1 d .
H4C H 1.2942 -0.1373 0.7018 0.062 Uiso 1 1 calc R
C5 C 1.5509(9) -0.1535(6) 0.8097(8) 0.092(3) Uani 1 1 d .
H5C H 1.5996 -0.1698 0.7468 0.111 Uiso 1 1 calc R
H5D H 1.5170 -0.1034 0.7911 0.111 Uiso 1 1 calc R
C6 C 1.6456(13) -0.1538(6) 0.9163(10) 0.141(5) Uani 1 1 d .
H6C H 1.6592 -0.1979 0.9593 0.169 Uiso 1 1 calc R
C7 C 1.7157(13) -0.0979(7) 0.9602(9) 0.168(6) Uani 1 1 d .
H7A H 1.7042 -0.0531 0.9193 0.201 Uiso 1 1 calc R
H7B H 1.7792 -0.1013 1.0337 0.201 Uiso 1 1 calc R
C8 C 1.1650(7) -0.2261(4) 0.7252(5) 0.0577(18) Uani 1 1 d .
H8A H 1.1432 -0.2063 0.7998 0.069 Uiso 1 1 calc R
C9 C 1.0452(7) -0.2052(5) 0.6270(7) 0.077(2) Uani 1 1 d .
H9A H 1.0530 -0.2189 0.5496 0.093 Uiso 1 1 calc R
C10 C 0.9326(9) -0.1704(5) 0.6389(9) 0.106(3) Uani 1 1 d .
H10A H 0.9204 -0.1557 0.7147 0.127 Uiso 1 1 calc R
H10B H 0.8622 -0.1595 0.5718 0.127 Uiso 1 1 calc R
C11 C 1.1760(8) -0.3082(4) 0.7382(8) 0.087(2) Uani 1 1 d .
H11A H 1.0855 -0.3277 0.7499 0.130 Uiso 1 1 calc R
H11B H 1.2499 -0.3204 0.8060 0.130 Uiso 1 1 calc R
H11C H 1.1997 -0.3292 0.6670 0.130 Uiso 1 1 calc R

loop_
_atom_site_aniso_label
_atom_site_aniso_U_11
_atom_site_aniso_U_22
_atom_site_aniso_U_33
_atom_site_aniso_U_23
_atom_site_aniso_U_13
_atom_site_aniso_U_12
Br2 0.0760(5) 0.1057(7) 0.1054(7) 0.0000(6) 0.0546(5) 0.0173(5)
S2 0.0530(9) 0.0322(7) 0.0323(8) 0.0015(7) 0.0161(7) 0.0039(7)
O4 0.073(3) 0.046(2) 0.039(2) -0.011(2) 0.013(2) 0.006(2)
O5 0.081(3) 0.036(2) 0.053(2) 0.0061(19) 0.039(2) 0.002(2)
O6 0.056(3) 0.053(3) 0.046(2) 0.007(2) 0.013(2) 0.012(2)
C51 0.059(4) 0.069(5) 0.054(4) 0.005(4) 0.030(3) 0.012(4)
C52 0.061(4) 0.079(6) 0.081(5) 0.024(5) 0.022(4) 0.027(4)
C53 0.059(4) 0.053(4) 0.059(4) 0.021(4) 0.025(3) 0.013(4)
C54 0.044(3) 0.037(3) 0.037(3) -0.002(3) 0.009(3) -0.003(3)
C55 0.070(4) 0.050(4) 0.030(3) 0.008(3) 0.019(3) 0.010(3)
C56 0.063(4) 0.061(5) 0.050(4) -0.001(4) 0.027(3) -0.009(4)
Br1 0.0700(5) 0.1089(7) 0.0969(6) -0.0039(6) 0.0422(5) -0.0221(5)
S1 0.0609(10) 0.0352(8) 0.0356(9) 0.0014(7) 0.0187(8) 0.0000(8)
O1 0.088(3) 0.043(3) 0.063(3) -0.007(2) 0.044(3) -0.001(2)
O2 0.058(3) 0.072(3) 0.045(3) 0.002(2) 0.011(2) -0.014(3)
O3 0.084(3) 0.051(3) 0.061(3) 0.025(2) 0.015(3) 0.002(3)
C41 0.046(4) 0.054(4) 0.062(4) 0.016(4) 0.016(3) 0.003(3)
C42 0.065(4) 0.051(4) 0.073(5) -0.018(4) 0.024(4) -0.021(4)
C43 0.059(4) 0.056(4) 0.053(4) -0.018(4) 0.017(3) -0.015(4)
C44 0.053(4) 0.028(3) 0.030(3) 0.000(3) 0.010(3) 0.001(3)
C45 0.049(4) 0.034(3) 0.047(4) 0.001(3) 0.008(3) 0.003(3)
C46 0.063(4) 0.047(4) 0.039(3) 0.001(3) 0.017(3) 0.006(3)
N4 0.063(3) 0.033(2) 0.046(3) -0.014(2) 0.022(2) -0.016(2)
N5 0.049(3) 0.045(3) 0.035(3) -0.003(2) 0.015(2) -0.008(2)
N6 0.060(3) 0.040(3) 0.041(3) -0.001(2) 0.023(2) -0.007(3)
C21 0.049(3) 0.038(3) 0.034(3) -0.004(2) 0.018(3) 0.003(3)
C22 0.055(4) 0.065(5) 0.045(4) -0.011(4) 0.018(3) -0.017(4)
C23 0.049(4) 0.056(4) 0.040(4) 0.005(3) 0.017(3) -0.002(3)
C24 0.044(3) 0.026(2) 0.050(3) -0.002(2) 0.015(3) -0.003(2)
C25 0.054(4) 0.049(3) 0.052(3) -0.001(3) 0.017(3) 0.013(3)
C26 0.055(4) 0.061(4) 0.057(4) -0.004(3) 0.018(3) 0.005(3)
C27 0.073(5) 0.089(6) 0.067(5) -0.002(4) 0.006(4) 0.006(4)
C28 0.054(4) 0.047(4) 0.071(4) 0.011(3) 0.020(3) 0.004(3)
C29 0.053(5) 0.094(6) 0.089(6) 0.034(5) 0.003(4) 0.015(4)
C30 0.087(7) 0.251(16) 0.083(7) 0.046(9) 0.000(6) -0.013(8)
C31 0.066(4) 0.060(4) 0.105(5) 0.000(4) 0.034(4) 0.016(3)
N1 0.072(4) 0.043(3) 0.040(3) 0.006(3) 0.020(3) 0.003(3)
N2 0.061(3) 0.038(3) 0.044(3) 0.005(2) 0.020(3) 0.010(2)
N3 0.062(3) 0.045(3) 0.044(3) -0.006(2) 0.017(3) 0.008(3)
C1 0.061(4) 0.032(3) 0.039(3) 0.000(3) 0.020(3) 0.000(3)
C2 0.059(4) 0.054(4) 0.028(3) 0.001(3) 0.019(3) -0.002(3)
C3 0.063(4) 0.042(3) 0.044(4) 0.008(3) 0.022(3) 0.010(3)
C4 0.067(4) 0.043(3) 0.048(4) -0.002(3) 0.019(3) -0.001(3)
C5 0.072(5) 0.120(8) 0.082(6) 0.008(6) 0.011(5) -0.036(5)
C6 0.169(11) 0.109(8) 0.122(9) 0.024(7) -0.025(9) -0.067(8)
C7 0.200(14) 0.193(13) 0.105(8) -0.003(8) 0.016(8) -0.129(12)
C8 0.061(4) 0.069(5) 0.045(4) -0.001(4) 0.014(3) -0.017(4)
C9 0.051(4) 0.105(6) 0.077(5) 0.008(5) 0.017(4) 0.015(4)
C10 0.081(6) 0.111(7) 0.116(7) 0.006(6) -0.006(6) 0.016(5)
C11 0.070(5) 0.075(5) 0.118(6) 0.028(5) 0.027(4) -0.014(4)

loop_
_atom_type_symbol
_atom_type_description
_atom_type_scat_dispersion_real
_atom_type_scat_dispersion_imag
_atom_type_scat_source
C C 0.0033 0.0016 'International Tables Vol C Tables 4.2.6.8 and 6.1.1.4'
H H 0.0000 0.0000 'International Tables Vol C Tables 4.2.6.8 and 6.1.1.4'
N N 0.0061 0.0033 'International Tables Vol C Tables 4.2.6.8 and 6.1.1.4'
O O 0.0106 0.0060 'International Tables Vol C Tables 4.2.6.8 and 6.1.1.4'
S S 0.1246 0.1234 'International Tables Vol C Tables 4.2.6.8 and 6.1.1.4'
Br Br -0.2901 2.4595 'International Tables Vol C Tables 4.2.6.8 and 6.1.1.4'

loop_
_geom_angle_atom_site_label_1
_geom_angle_atom_site_label_2
_geom_angle_atom_site_label_3
_geom_angle
O4 S2 O6 113.2(3)
O4 S2 O5 111.7(2)
O6 S2 O5 113.6(3)
O4 S2 C54 106.8(3)
O6 S2 C54 105.8(3)
O5 S2 C54 105.0(3)
C52 C51 C56 120.7(6)
C52 C51 Br2 120.2(5)
C56 C51 Br2 119.1(5)
C51 C52 C53 119.7(7)
C54 C53 C52 119.6(6)
C55 C54 C53 120.5(5)
C55 C54 S2 118.8(5)
C53 C54 S2 120.7(4)
C54 C55 C56 119.3(6)
C51 C56 C55 120.1(6)
O1 S1 O2 113.9(3)
O1 S1 O3 112.1(3)
O2 S1 O3 111.3(3)
O1 S1 C44 105.4(3)
O2 S1 C44 105.8(3)
O3 S1 C44 107.8(3)
C42 C41 C46 121.5(6)
C42 C41 Br1 120.2(5)
C46 C41 Br1 118.3(5)
C43 C42 C41 119.4(6)
C42 C43 C44 120.4(6)
C43 C44 C45 119.3(5)
C43 C44 S1 121.6(4)
C45 C44 S1 119.1(5)
C46 C45 C44 121.4(6)
C45 C46 C41 118.0(6)
C21 N4 C22 108.0(5)
C21 N5 C23 104.3(5)
C24 N6 C25 114.9(4)
N4 C21 N5 111.7(5)
N4 C21 C24 123.1(5)
N5 C21 C24 125.1(5)
N4 C22 C23 106.5(5)
C22 C23 N5 109.4(6)
C21 C24 N6 109.1(4)
C21 C24 C28 113.7(4)
N6 C24 C28 107.5(5)
C26 C25 N6 111.8(5)
C27 C26 C25 123.8(7)
C29 C28 C24 111.1(5)
C29 C28 C31 107.5(6)
C24 C28 C31 111.6(5)
C30 C29 C28 130.3(10)
C1 N1 C2 106.4(5)
C1 N2 C3 105.2(5)
C4 N3 C5 109.1(5)
N2 C1 N1 112.2(5)
N2 C1 C4 126.4(5)
N1 C1 C4 121.4(5)
C3 C2 N1 105.9(5)
C2 C3 N2 110.2(5)
N3 C4 C1 108.9(5)
N3 C4 C8 109.3(5)
C1 C4 C8 116.1(5)
C6 C5 N3 111.6(7)
C7 C6 C5 123.7(11)
C9 C8 C11 110.9(6)
C9 C8 C4 111.1(5)
C11 C8 C4 112.0(6)
C10 C9 C8 125.7(8)

loop_
_geom_bond_atom_site_label_1
_geom_bond_atom_site_label_2
_geom_bond_distance
Br2 C51 1.894(6)
S2 O4 1.436(4)
S2 O6 1.441(4)
S2 O5 1.454(4)
S2 C54 1.787(6)
C51 C52 1.357(9)
C51 C56 1.366(9)
C52 C53 1.391(8)
C53 C54 1.373(9)
C54 C55 1.370(7)
C55 C56 1.386(9)
Br1 C41 1.904(6)
S1 O1 1.447(4)
S1 O2 1.449(5)
S1 O3 1.462(5)
S1 C44 1.770(6)
C41 C42 1.380(9)
C41 C46 1.390(9)
C42 C43 1.370(8)
C43 C44 1.378(9)
C44 C45 1.391(8)
C45 C46 1.370(8)
N4 C21 1.338(7)
N4 C22 1.346(8)
N5 C21 1.341(7)
N5 C23 1.384(7)
N6 C24 1.499(6)
N6 C25 1.504(7)
C21 C24 1.487(7)
C22 C23 1.375(9)
C24 C28 1.532(9)
C25 C26 1.470(8)
C26 C27 1.314(9)
C28 C29 1.496(10)
C28 C31 1.540(8)
C29 C30 1.187(11)
N1 C1 1.336(7)
N1 C2 1.376(7)
N2 C1 1.312(7)
N2 C3 1.362(8)
N3 C4 1.463(8)
N3 C5 1.580(9)
C1 C4 1.520(7)
C2 C3 1.349(8)
C4 C8 1.566(8)
C5 C6 1.374(12)
C6 C7 1.271(12)
C8 C9 1.492(10)
C8 C11 1.507(10)
C9 C10 1.282(10)

loop_
_cod_related_entry_id
_cod_related_entry_database
_cod_related_entry_code
1 ChemSpider 30651635
